data_7237120
loop_
_publ_author_name
'Szimhardt, Norbert'
'Wurzenberger, Maximilian H. H.'
'Klap\"otke, Thomas M.'
'Lechner, Jasmin T.'
'Reichherzer, Hannes'
'Unger, Cornelia C.'
'Stierstorfer, J\"org'

_publ_section_title
;
 Highly functional energetic complexes: stability tuning through
 coordination diversity of isomeric propyl-linked ditetrazoles
;
_journal_issue 15
_journal_name_full 'Journal of Materials Chemistry A'
_journal_page_first 6565
_journal_paper_doi 10.1039/C8TA01412D
_journal_volume 6
_journal_year 2018
_chemical_formula_moiety '3(C5 H8 Cu0.33 N8), 2(Cl O4)'
_chemical_formula_sum 'C15 H24 Cl2 Cu N24 O8'
_chemical_formula_weight 803.02
_chemical_name_common 'tris(1,1-ditetrazolylpropane) copper(II) diperchlorate'
_chemical_name_systematic
;
tris(1,1-ditetrazolylpropane) copper(II) diperchlorate
;
_space_group_IT_number 165
_space_group_name_Hall '-P 3 2"c'
_space_group_name_H-M_alt 'P -3 c 1'
_symmetry_cell_setting hexagonal
_symmetry_Int_Tables_number 165
_symmetry_space_group_name_Hall '-P 3 2"c'
_symmetry_space_group_name_H-M 'P -3 c 1'
_atom_sites_solution_hydrogens mixed
_audit_creation_date
;
'Thu Jun 23 14:26:03 2016'
;
_audit_creation_method SHELXL-2013
_audit_update_record
;
2018-01-12 deposited with the CCDC.
2018-03-08 downloaded from the CCDC.
;
_cell_angle_alpha 90.000
_cell_angle_beta 90.000
_cell_angle_gamma 120.000
_cell_formula_units_Z 2
_cell_length_a 11.061(5)
_cell_length_b 11.061(5)
_cell_length_c 14.622(5)
_cell_measurement_reflns_used 2898
_cell_measurement_temperature 123(2)
_cell_measurement_theta_max 26.4060
_cell_measurement_theta_min 4.2400
_cell_volume 1549.3(11)
_computing_cell_refinement
;
CrysAlisPro, Agilent Technologies,
Version 1.171.37.33 (release 27-03-2014 CrysAlis171 .NET)
(compiled Mar 27 2014,17:12:48)
;
_computing_data_collection
;
CrysAlisPro, Agilent Technologies,
Version 1.171.37.33 (release 27-03-2014 CrysAlis171 .NET)
(compiled Mar 27 2014,17:12:48)
;
_computing_data_reduction
;
CrysAlisPro, Agilent Technologies,
Version 1.171.37.33 (release 27-03-2014 CrysAlis171 .NET)
(compiled Mar 27 2014,17:12:48)
;
_computing_structure_refinement 'SHELXL-2013 (Sheldrick, 2013)'
_diffrn_ambient_temperature 123(2)
_diffrn_detector 'CCD plate'
_diffrn_detector_area_resol_mean 15.9809
_diffrn_detector_type Sapphire3
_diffrn_measured_fraction_theta_full 0.991
_diffrn_measured_fraction_theta_max 0.992
_diffrn_measurement_details
;
#__ type_ start__ end____ width___ exp.time_
  1 omega  -30.00   94.00   1.0000   10.0000
omega____ theta____ kappa____ phi______ frames
    -       29.7932  -19.0000    0.0000 124

#__ type_ start__ end____ width___ exp.time_
  2 omega    4.00   97.00   1.0000   10.0000
omega____ theta____ kappa____ phi______ frames
    -       29.7932   77.0000  150.0000 93

#__ type_ start__ end____ width___ exp.time_
  3 omega  -25.00   74.00   1.0000   10.0000
omega____ theta____ kappa____ phi______ frames
    -       29.7932  -99.0000   30.0000 99

#__ type_ start__ end____ width___ exp.time_
  4 omega    2.00   85.00   1.0000   10.0000
omega____ theta____ kappa____ phi______ frames
    -       29.7932   77.0000 -120.0000 83

#__ type_ start__ end____ width___ exp.time_
  5 omega -110.00  -41.00   1.0000   10.0000
omega____ theta____ kappa____ phi______ frames
    -      -28.6994  179.0000 -150.0000 69

;
_diffrn_measurement_device 'four-circle diffractometer'
_diffrn_measurement_device_type 'Xcalibur, Sapphire3'
_diffrn_measurement_method '\w scans'
_diffrn_orient_matrix_UB_11 0.0140009000
_diffrn_orient_matrix_UB_12 -0.0367170000
_diffrn_orient_matrix_UB_13 -0.0342729000
_diffrn_orient_matrix_UB_21 0.0502542000
_diffrn_orient_matrix_UB_22 0.0642691000
_diffrn_orient_matrix_UB_23 -0.0198404000
_diffrn_orient_matrix_UB_31 0.0525750000
_diffrn_orient_matrix_UB_32 0.0003687000
_diffrn_orient_matrix_UB_33 0.0279699000
_diffrn_radiation_monochromator graphite
_diffrn_radiation_probe x-ray
_diffrn_radiation_type MoK\a
_diffrn_radiation_wavelength 0.71069
_diffrn_reflns_av_R_equivalents 0.0415
_diffrn_reflns_av_sigmaI/netI 0.0715
_diffrn_reflns_av_unetI/netI 0.0184
_diffrn_reflns_Laue_measured_fraction_full 0.991
_diffrn_reflns_Laue_measured_fraction_max 0.992
_diffrn_reflns_limit_h_max 13
_diffrn_reflns_limit_h_min -11
_diffrn_reflns_limit_k_max 13
_diffrn_reflns_limit_k_min -13
_diffrn_reflns_limit_l_max 15
_diffrn_reflns_limit_l_min -18
_diffrn_reflns_number 11267
_diffrn_reflns_point_group_measured_fraction_full 0.991
_diffrn_reflns_point_group_measured_fraction_max 0.992
_diffrn_reflns_theta_full 25.240
_diffrn_reflns_theta_max 26.240
_diffrn_reflns_theta_min 4.621
_diffrn_source 'Enhance (Mo) X-ray Source'
_exptl_absorpt_coefficient_mu 0.962
_exptl_absorpt_correction_T_max 1.00000
_exptl_absorpt_correction_T_min 0.91350
_exptl_absorpt_correction_type multi-scan
_exptl_absorpt_process_details
;
CrysAlisPro, Agilent Technologies,
Version 1.171.37.33 (release 27-03-2014 CrysAlis171 .NET)
(compiled Mar 27 2014,17:12:48)
Empirical absorption correction using spherical harmonics,
 implemented in SCALE3 ABSPACK scaling algorithm.
;
_exptl_crystal_colour blue
_exptl_crystal_density_diffrn 1.721
_exptl_crystal_description block
_exptl_crystal_F_000 818
_exptl_crystal_size_max 0.279
_exptl_crystal_size_mid 0.269
_exptl_crystal_size_min 0.177
_refine_diff_density_max 0.511
_refine_diff_density_min -0.244
_refine_diff_density_rms 0.057
_refine_ls_extinction_method none
_refine_ls_goodness_of_fit_ref 1.099
_refine_ls_hydrogen_treatment mixed
_refine_ls_matrix_type full
_refine_ls_number_parameters 103
_refine_ls_number_reflns 1037
_refine_ls_number_restraints 0
_refine_ls_restrained_S_all 1.099
_refine_ls_R_factor_all 0.0452
_refine_ls_R_factor_gt 0.0329
_refine_ls_shift/su_max 0.001
_refine_ls_shift/su_mean 0.000
_refine_ls_structure_factor_coef Fsqd
_refine_ls_weighting_details 'w=1/[\s^2^(Fo^2^)+(0.0435P)^2^+0.9818P] where P=(Fo^2^+2Fc^2^)/3'
_refine_ls_weighting_scheme calc
_refine_ls_wR_factor_gt 0.0822
_refine_ls_wR_factor_ref 0.0927
_reflns_Friedel_coverage 0.000
_reflns_number_gt 828
_reflns_number_total 1037
_reflns_threshold_expression 'I > 2\s(I)'
_cod_data_source_file c8ta01412d2.cif
_cod_data_source_block lx316
_cod_original_cell_volume 1549.3(17)
_cod_database_code 7237120
_shelx_space_group_comment
;
The symmetry employed for this shelxl refinement is uniquely defined
by the following loop, which should always be used as a source of
symmetry information in preference to the above space-group names.
They are only intended as comments.
;
_shelx_estimated_absorpt_t_min 0.775
_shelx_estimated_absorpt_t_max 0.848
_shelxl_version_number 2013-4

loop_
_space_group_symop_operation_xyz
'x, y, z'
'-y, x-y, z'
'-x+y, -x, z'
'x-y, -y, -z+1/2'
'-x, -x+y, -z+1/2'
'y, x, -z+1/2'
'-x, -y, -z'
'y, -x+y, -z'
'x-y, x, -z'
'-x+y, y, z-1/2'
'x, x-y, z-1/2'
'-y, -x, z-1/2'

loop_
_atom_site_label
_atom_site_type_symbol
_atom_site_fract_x
_atom_site_fract_y
_atom_site_fract_z
_atom_site_U_iso_or_equiv
_atom_site_adp_type
_atom_site_occupancy
_atom_site_site_symmetry_order
_atom_site_calc_flag
_atom_site_refinement_flags_posn
_atom_site_refinement_flags_adp
_atom_site_refinement_flags_occupancy
_atom_site_disorder_assembly
_atom_site_disorder_group
Cu1 Cu 0.0000 0.0000 0.5000 0.0240(2) Uani 1 6 d S T P . .
N4 N 0.0615(2) 0.3573(2) 0.64676(14) 0.0417(5) Uani 1 1 d . . . . .
N1 N 0.0486(2) 0.1768(2) 0.58313(13) 0.0364(5) Uani 1 1 d . . . . .
N2 N 0.1671(2) 0.2424(3) 0.63452(16) 0.0490(6) Uani 1 1 d . . . . .
C1 C -0.0132(3) 0.2509(3) 0.59208(17) 0.0404(6) Uani 1 1 d . . . . .
H1 H -0.0984 0.2311 0.5636 0.048 Uiso 1 1 calc R U . . .
N3 N 0.1752(2) 0.3514(3) 0.67267(16) 0.0523(6) Uani 1 1 d . . . . .
C3 C -0.0616(6) 0.4560(6) 0.7304(3) 0.0451(12) Uani 0.5 1 d . . P . .
H3A H -0.1481 0.3734 0.7083 0.054 Uiso 0.5 1 calc R U P . .
H3B H -0.0764 0.5369 0.7258 0.054 Uiso 0.5 1 calc R U P . .
Cl1A Cl 0.3333 0.6667 0.4587(3) 0.0333(8) Uani 0.694(11) 3 d S T P A 1
O2A O 0.3333 0.6667 0.3628(4) 0.134(4) Uani 0.694(11) 3 d S T P A 1
O1A O 0.2616(12) 0.5352(12) 0.5056(9) 0.061(3) Uani 0.306(11) 1 d . . P A 1
Cl1B Cl 0.3333 0.6667 0.4875(8) 0.039(2) Uani 0.306(11) 3 d S T P A 2
O1B O 0.2271(6) 0.5290(6) 0.4664(4) 0.0650(14) Uani 0.694(11) 1 d . . P A 2
O2B O 0.3333 0.6667 0.5848(7) 0.049(4) Uani 0.306(11) 3 d S T P A 2
C2 C 0.0463(4) 0.4793(3) 0.6686(2) 0.0548(8) Uani 1 1 d . . . . .
H2A H 0.1342 0.5524 0.6931 0.066 Uiso 0.5 1 d R U P B 1
H2B H 0.0295 0.5138 0.6118 0.066 Uiso 0.5 1 d R U P B 1
H2C H 0.102(8) 0.550(7) 0.629(5) 0.066 Uiso 0.5 1 d . U P C 2
H2D H -0.046(8) 0.461(6) 0.647(5) 0.066 Uiso 0.5 1 d . U P D 2

loop_
_atom_site_aniso_label
_atom_site_aniso_U_11
_atom_site_aniso_U_22
_atom_site_aniso_U_33
_atom_site_aniso_U_23
_atom_site_aniso_U_13
_atom_site_aniso_U_12
Cu1 0.0253(3) 0.0253(3) 0.0213(3) 0.000 0.000 0.01264(13)
N4 0.0476(13) 0.0434(12) 0.0388(11) 0.0119(9) 0.0100(9) 0.0262(10)
N1 0.0312(10) 0.0392(11) 0.0366(10) 0.0093(9) 0.0039(8) 0.0160(9)
N2 0.0462(13) 0.0502(14) 0.0548(13) -0.0061(11) -0.0073(10) 0.0271(12)
C1 0.0386(13) 0.0437(14) 0.0388(13) 0.0074(11) 0.0036(10) 0.0206(12)
N3 0.0516(14) 0.0517(14) 0.0567(14) -0.0057(11) -0.0056(11) 0.0282(12)
C3 0.053(3) 0.052(3) 0.044(3) -0.005(2) -0.004(2) 0.037(3)
Cl1A 0.0321(7) 0.0321(7) 0.036(2) 0.000 0.000 0.0160(4)
O2A 0.185(7) 0.185(7) 0.032(3) 0.000 0.000 0.092(3)
O1A 0.040(5) 0.037(5) 0.083(8) 0.022(5) -0.004(5) 0.002(4)
Cl1B 0.0378(19) 0.0378(19) 0.043(5) 0.000 0.000 0.0189(9)
O1B 0.055(3) 0.042(2) 0.085(4) -0.009(2) 0.003(2) 0.015(2)
O2B 0.053(5) 0.053(5) 0.040(6) 0.000 0.000 0.026(2)
C2 0.077(2) 0.0483(17) 0.0489(16) 0.0100(13) 0.0108(16) 0.0391(17)

loop_
_atom_type_symbol
_atom_type_description
_atom_type_scat_dispersion_real
_atom_type_scat_dispersion_imag
_atom_type_scat_source
C C 0.0033 0.0016 'International Tables Vol C Tables 4.2.6.8 and 6.1.1.4'
H H 0.0000 0.0000 'International Tables Vol C Tables 4.2.6.8 and 6.1.1.4'
N N 0.0061 0.0033 'International Tables Vol C Tables 4.2.6.8 and 6.1.1.4'
O O 0.0106 0.0060 'International Tables Vol C Tables 4.2.6.8 and 6.1.1.4'
Cl Cl 0.1484 0.1585 'International Tables Vol C Tables 4.2.6.8 and 6.1.1.4'
Cu Cu 0.3201 1.2651 'International Tables Vol C Tables 4.2.6.8 and 6.1.1.4'

loop_
_geom_angle_atom_site_label_1
_geom_angle_atom_site_label_2
_geom_angle_atom_site_label_3
_geom_angle
_geom_angle_site_symmetry_1
_geom_angle_site_symmetry_3
N1 Cu1 N1 180.0 . 7_556
N1 Cu1 N1 89.32(7) . 9_556
N1 Cu1 N1 90.68(7) 7_556 9_556
N1 Cu1 N1 90.68(7) . 3
N1 Cu1 N1 89.32(7) 7_556 3
N1 Cu1 N1 180.00(8) 9_556 3
N1 Cu1 N1 90.69(7) . 2
N1 Cu1 N1 89.32(7) 7_556 2
N1 Cu1 N1 89.32(7) 9_556 2
N1 Cu1 N1 90.68(7) 3 2
N1 Cu1 N1 89.31(7) . 8_556
N1 Cu1 N1 90.68(7) 7_556 8_556
N1 Cu1 N1 90.68(7) 9_556 8_556
N1 Cu1 N1 89.32(7) 3 8_556
N1 Cu1 N1 180.00(10) 2 8_556
C1 N4 N3 108.1(2) . .
C1 N4 C2 129.9(2) . .
N3 N4 C2 121.3(2) . .
C1 N1 N2 106.0(2) . .
C1 N1 Cu1 131.32(17) . .
N2 N1 Cu1 122.46(16) . .
N3 N2 N1 109.5(2) . .
N1 C1 N4 109.2(2) . .
N1 C1 H1 125.4 . .
N4 C1 H1 125.4 . .
N2 N3 N4 107.1(2) . .
C2 C3 C2 119.7(4) . 5_556
C2 C3 H3A 107.4 . .
C2 C3 H3A 107.4 5_556 .
C2 C3 H3B 107.4 . .
C2 C3 H3B 107.4 5_556 .
H3A C3 H3B 106.9 . .
C2 C3 H2D 161(3) 5_556 .
H3A C3 H2D 76.6 . .
H3B C3 H2D 88.5 . .
O2A Cl1A O1A 118.5(5) . 3_565
O2A Cl1A O1A 118.5(5) . .
O1A Cl1A O1A 99.1(7) 3_565 .
O2A Cl1A O1A 118.5(5) . 2_665
O1A Cl1A O1A 99.1(7) 3_565 2_665
O1A Cl1A O1A 99.1(7) . 2_665
O1B Cl1B O1B 115.4(3) 3_565 .
O1B Cl1B O1B 115.4(3) 3_565 2_665
O1B Cl1B O1B 115.4(3) . 2_665
O1B Cl1B O2B 102.6(4) 3_565 .
O1B Cl1B O2B 102.6(4) . .
O1B Cl1B O2B 102.6(4) 2_665 .
C3 C2 N4 116.3(3) . .
N4 C2 C3 114.6(3) . 5_556
C3 C2 H2A 108.6 . .
N4 C2 H2A 108.5 . .
C3 C2 H2B 107.9 . .
N4 C2 H2B 107.9 . .
C3 C2 H2B 137.5 5_556 .
H2A C2 H2B 107.3 . .
C3 C2 H2C 135(4) . .
N4 C2 H2C 108(4) . .
C3 C2 H2C 116(4) 5_556 .
C3 C2 H2D 58(4) . .
N4 C2 H2D 109(4) . .
C3 C2 H2D 109(4) 5_556 .
H2C C2 H2D 99(6) . .

loop_
_geom_bond_atom_site_label_1
_geom_bond_atom_site_label_2
_geom_bond_distance
_geom_bond_site_symmetry_2
Cu1 N1 2.131(2) .
Cu1 N1 2.131(2) 7_556
Cu1 N1 2.131(2) 9_556
Cu1 N1 2.131(2) 3
Cu1 N1 2.131(2) 2
N4 C1 1.317(3) .
N4 N3 1.346(3) .
N4 C2 1.475(4) .
N1 C1 1.310(3) .
N1 N2 1.363(3) .
N2 N3 1.291(3) .
C1 H1 0.9500 .
C3 C2 1.414(6) .
C3 H3A 0.9900 .
C3 H3B 0.9900 .
C3 H2D 1.23(7) .
Cl1A O2A 1.402(8) .
Cl1A O1A 1.436(11) .
Cl1B O1B 1.416(5) .
Cl1B O2B 1.422(16) .
C2 H2A 0.9700 .
C2 H2B 0.9700 .
C2 H2C 0.92(7) .
C2 H2D 0.99(7) .

loop_
_geom_hbond_atom_site_label_D
_geom_hbond_atom_site_label_H
_geom_hbond_atom_site_label_A
_geom_hbond_distance_DH
_geom_hbond_distance_HA
_geom_hbond_distance_DA
_geom_hbond_angle_DHA
_geom_hbond_site_symmetry_A
C1 H1 O1A 0.95 2.36 3.269(14) 161.3 9_556
C1 H1 O1B 0.95 2.27 3.187(6) 161.4 9_556
C3 H3A O2A 0.99 2.14 2.941(6) 137.2 7_566
C3 H3B N3 0.99 2.51 3.295(6) 135.8 4_566
C2 H2C Cl1B 0.92(7) 3.03(8) 3.848(8) 149(5) .
C2 H2C O2B 0.92(7) 2.31(8) 3.049(6) 137(6) .
C1 H1 O1A 0.95 2.36 3.269(14) 161.3 9_556
C1 H1 O1B 0.95 2.27 3.187(6) 161.4 9_556
C3 H3A O2A 0.99 2.14 2.941(6) 137.2 7_566
C3 H3B N3 0.99 2.51 3.295(6) 135.8 4_566
C2 H2C Cl1B 0.92(7) 3.03(8) 3.848(8) 149(5) .
C2 H2C O2B 0.92(7) 2.31(8) 3.049(6) 137(6) .

loop_
_geom_torsion_atom_site_label_1
_geom_torsion_atom_site_label_2
_geom_torsion_atom_site_label_3
_geom_torsion_atom_site_label_4
_geom_torsion
_geom_torsion_site_symmetry_1
_geom_torsion_site_symmetry_4
C1 N1 N2 N3 0.1(3) . .
Cu1 N1 N2 N3 175.43(17) . .
N2 N1 C1 N4 -0.4(3) . .
Cu1 N1 C1 N4 -175.22(15) . .
N3 N4 C1 N1 0.6(3) . .
C2 N4 C1 N1 171.2(2) . .
N1 N2 N3 N4 0.3(3) . .
C1 N4 N3 N2 -0.6(3) . .
C2 N4 N3 N2 -172.1(2) . .
C2 C3 C2 N4 72.4(5) 5_556 .
C2 C3 C2 C3 -29.7(5) 5_556 5_556
C1 N4 C2 C3 77.0(4) . .
N3 N4 C2 C3 -113.5(4) . .
C1 N4 C2 C3 136.1(4) . 5_556
N3 N4 C2 C3 -54.4(4) . 5_556
